data_7236187
loop_
_publ_author_name
'Liu, Jian-Qiang'
'Wu, Jian'
'Li, Fu-Mei'
'Liu, Wei-Cong'
'Li, Bao-Hong'
'Wang, Jun'
'Li, Qin-Ling'
'Yadav, Reena'
'Kumar, Abhinav'

_publ_section_title
;
 Luminescent sensing from a new Zn(ii) metal--organic framework
;
_journal_issue 37
_journal_name_full 'RSC Advances'
_journal_page_first 31161
_journal_paper_doi 10.1039/C6RA01709F
_journal_volume 6
_journal_year 2016
_chemical_formula_moiety '(C2 H8 N), [Zn2 (C21 H10 N O8) (C2 H3 O2)], 0.5(C3 H7 N O)'
_chemical_formula_sum 'C26.5 H24.5 N2.5 O10.5 Zn2'
_chemical_formula_weight 676.72
_space_group_crystal_system monoclinic
_space_group_IT_number 15
_space_group_name_Hall '-C 2yc'
_space_group_name_H-M_alt 'C 1 2/c 1'
_atom_sites_solution_hydrogens geom
_audit_creation_method SHELXL-2014/7
_audit_update_record
;
2015-11-17 deposited with the CCDC.
2016-03-10 downloaded from the CCDC.
;
_cell_angle_alpha 90
_cell_angle_beta 111.0306(10)
_cell_angle_gamma 90
_cell_formula_units_Z 4
_cell_length_a 33.109(2)
_cell_length_b 7.9520(5)
_cell_length_c 18.4662(12)
_cell_measurement_temperature 293(2)
_cell_volume 4538.0(5)
_computing_structure_refinement 'SHELXL-2014/7 (Sheldrick, 2014)'
_diffrn_ambient_temperature 293(2)
_diffrn_measured_fraction_theta_full 0.996
_diffrn_measured_fraction_theta_max 0.996
_diffrn_measurement_device_type 'Bruker SMART APEX diffractometer'
_diffrn_measurement_method '\w scan'
_diffrn_radiation_type MoK\a
_diffrn_radiation_wavelength 0.71073
_diffrn_reflns_av_R_equivalents 0.0458
_diffrn_reflns_av_unetI/netI 0.0555
_diffrn_reflns_Laue_measured_fraction_full 0.996
_diffrn_reflns_Laue_measured_fraction_max 0.996
_diffrn_reflns_limit_h_max 40
_diffrn_reflns_limit_h_min -39
_diffrn_reflns_limit_k_max 9
_diffrn_reflns_limit_k_min -8
_diffrn_reflns_limit_l_max 20
_diffrn_reflns_limit_l_min -22
_diffrn_reflns_number 11624
_diffrn_reflns_point_group_measured_fraction_full 0.996
_diffrn_reflns_point_group_measured_fraction_max 0.996
_diffrn_reflns_theta_full 25.242
_diffrn_reflns_theta_max 25.998
_diffrn_reflns_theta_min 2.255
_exptl_absorpt_coefficient_mu 1.096
_exptl_crystal_colour colorless
_exptl_crystal_density_diffrn 0.991
_exptl_crystal_description prism
_exptl_crystal_F_000 1380
_exptl_crystal_size_max 0.350
_exptl_crystal_size_mid 0.280
_exptl_crystal_size_min 0.210
_refine_diff_density_max 0.612
_refine_diff_density_min -0.659
_refine_diff_density_rms 0.054
_refine_ls_extinction_method none
_refine_ls_goodness_of_fit_ref 1.005
_refine_ls_hydrogen_treatment constr
_refine_ls_matrix_type full
_refine_ls_number_parameters 170
_refine_ls_number_reflns 4432
_refine_ls_number_restraints 9
_refine_ls_restrained_S_all 1.012
_refine_ls_R_factor_all 0.0451
_refine_ls_R_factor_gt 0.0348
_refine_ls_shift/su_max 0.001
_refine_ls_shift/su_mean 0.001
_refine_ls_structure_factor_coef Fsqd
_refine_ls_weighting_details 'w=1/[\s^2^(Fo^2^)+(0.0515P)^2^] where P=(Fo^2^+2Fc^2^)/3'
_refine_ls_weighting_scheme calc
_refine_ls_wR_factor_gt 0.0934
_refine_ls_wR_factor_ref 0.0981
_reflns_number_gt 3413
_reflns_number_total 4432
_reflns_threshold_expression 'I > 2\s(I)'
_cod_data_source_file c6ra01709f2.cif
_cod_data_source_block zn
_cod_original_sg_symbol_H-M 'C 2/c'
_cod_database_code 7236187
_shelx_shelxl_version_number 2014/7
_shelx_estimated_absorpt_t_min 0.700
_shelx_estimated_absorpt_t_max 0.803

loop_
_space_group_symop_operation_xyz
'x, y, z'
'-x, y, -z+1/2'
'x+1/2, y+1/2, z'
'-x+1/2, y+1/2, -z+1/2'
'-x, -y, -z'
'x, -y, z-1/2'
'-x+1/2, -y+1/2, -z'
'x+1/2, -y+1/2, z-1/2'

loop_
_atom_site_label
_atom_site_type_symbol
_atom_site_fract_x
_atom_site_fract_y
_atom_site_fract_z
_atom_site_U_iso_or_equiv
_atom_site_adp_type
_atom_site_occupancy
_atom_site_site_symmetry_order
_atom_site_calc_flag
_atom_site_refinement_flags_posn
_atom_site_refinement_flags_adp
_atom_site_refinement_flags_occupancy
_atom_site_disorder_assembly
_atom_site_disorder_group
Zn1 Zn 0.53513(2) 0.67932(4) 0.70016(2) 0.03303(11) Uani 1 1 d . . . . .
O1 O 0.47891(5) 0.5630(3) 0.64886(9) 0.0525(5) Uani 1 1 d . . . . .
O2 O 0.42903(5) 0.5613(3) 0.70534(8) 0.0481(5) Uani 1 1 d . . . . .
O3 O 0.44599(5) 0.3427(3) 0.38733(10) 0.0571(6) Uani 1 1 d . . . . .
O4 O 0.38077(7) 0.2449(4) 0.31697(11) 0.0889(8) Uani 1 1 d . . . . .
O5 O 0.52425(7) 0.9140(3) 0.72062(13) 0.0696(6) Uani 1 1 d . . . . .
C1 C 0.44179(6) 0.5300(3) 0.64953(12) 0.0350(5) Uani 1 1 d . . . . .
C2 C 0.41009(6) 0.4473(3) 0.57796(11) 0.0364(6) Uani 1 1 d . . . . .
C3 C 0.42252(7) 0.4140(3) 0.51430(12) 0.0374(6) Uani 1 1 d . . . . .
H3 H 0.4503 0.4409 0.5169 0.045 Uiso 1 1 calc R U . . .
C4 C 0.39333(7) 0.3403(3) 0.44666(13) 0.0389(6) Uani 1 1 d . . . . .
C5 C 0.35114(8) 0.3014(4) 0.44425(14) 0.0446(7) Uani 1 1 d . . . . .
H5 H 0.3316 0.2529 0.3996 0.054 Uiso 1 1 calc R U . . .
C6 C 0.33793(7) 0.3335(4) 0.50668(13) 0.0420(6) Uani 1 1 d . . . . .
C7 C 0.36797(7) 0.4069(4) 0.57427(12) 0.0408(6) Uani 1 1 d . . . . .
H7 H 0.3599 0.4286 0.6167 0.049 Uiso 1 1 calc R U . . .
C8 C 0.40661(8) 0.3051(4) 0.37737(14) 0.0442(6) Uani 1 1 d . . . . .
C9 C 0.29272(7) 0.2910(4) 0.50335(13) 0.0444(7) Uani 1 1 d D . . . .
N1 N 0.27186(16) 0.3872(9) 0.5431(3) 0.0851(17) Uani 0.5 1 d D . P A 1
H1 H 0.2851 0.4753 0.5701 0.102 Uiso 0.5 1 calc R U P A 1
C10 C 0.22955(16) 0.3450(8) 0.5406(3) 0.0604(15) Uani 0.5 1 d D . P A 1
H10 H 0.2167 0.4088 0.5686 0.072 Uiso 0.5 1 calc R U P A 1
N1' N 0.28414(17) 0.2508(11) 0.5697(3) 0.0851(17) Uani 0.5 1 d D . P A 2
C10' C 0.24123(15) 0.2129(10) 0.5668(3) 0.0604(15) Uani 0.5 1 d D . P A 2
H10' H 0.2363 0.1909 0.6124 0.072 Uiso 0.5 1 calc R U P A 2
C11 C 0.5000 0.9847(5) 0.7500 0.0619(11) Uani 1 2 d S T P . .
C12 C 0.5000 1.1741(7) 0.7500 0.139(3) Uani 1 2 d S TU P . .
H12A H 0.4804 1.2144 0.7738 0.208 Uiso 0.5 1 calc R U P . .
H12B H 0.5286 1.2144 0.7787 0.208 Uiso 0.5 1 calc R U P . .
H12C H 0.4910 1.2144 0.6976 0.208 Uiso 0.5 1 calc R U P . .

loop_
_atom_site_aniso_label
_atom_site_aniso_U_11
_atom_site_aniso_U_22
_atom_site_aniso_U_33
_atom_site_aniso_U_23
_atom_site_aniso_U_13
_atom_site_aniso_U_12
Zn1 0.02554(15) 0.0513(2) 0.02423(14) -0.00150(11) 0.01131(10) -0.00585(12)
O1 0.0288(8) 0.0879(15) 0.0421(9) -0.0148(9) 0.0142(7) -0.0215(9)
O2 0.0305(8) 0.0812(14) 0.0345(8) -0.0145(9) 0.0139(7) -0.0111(9)
O3 0.0366(9) 0.1062(17) 0.0388(9) -0.0096(9) 0.0259(7) -0.0158(10)
O4 0.0605(13) 0.168(2) 0.0460(11) -0.0418(14) 0.0282(10) -0.0428(15)
O5 0.0839(15) 0.0513(14) 0.0927(15) -0.0024(12) 0.0548(13) -0.0058(12)
C1 0.0242(11) 0.0495(15) 0.0323(11) -0.0007(10) 0.0113(9) -0.0039(10)
C2 0.0231(10) 0.0572(17) 0.0302(10) -0.0026(10) 0.0112(8) -0.0080(11)
C3 0.0225(10) 0.0578(17) 0.0355(11) -0.0023(11) 0.0149(9) -0.0096(11)
C4 0.0295(11) 0.0587(18) 0.0330(11) -0.0032(10) 0.0167(9) -0.0080(11)
C5 0.0280(11) 0.074(2) 0.0326(12) -0.0114(12) 0.0117(9) -0.0177(12)
C6 0.0234(11) 0.0706(19) 0.0356(12) -0.0053(11) 0.0148(9) -0.0137(11)
C7 0.0273(11) 0.0699(18) 0.0318(11) -0.0062(11) 0.0184(9) -0.0088(12)
C8 0.0358(13) 0.0671(19) 0.0374(13) -0.0026(12) 0.0223(11) -0.0102(13)
C9 0.0252(11) 0.080(2) 0.0335(12) -0.0096(12) 0.0176(10) -0.0144(12)
N1 0.050(2) 0.143(5) 0.063(3) -0.012(3) 0.021(2) -0.029(3)
C10 0.032(2) 0.115(5) 0.042(2) -0.014(2) 0.0221(18) -0.024(3)
N1' 0.050(2) 0.143(5) 0.063(3) -0.012(3) 0.021(2) -0.029(3)
C10' 0.032(2) 0.115(5) 0.042(2) -0.014(2) 0.0221(18) -0.024(3)
C11 0.078(3) 0.039(3) 0.081(3) 0.000 0.044(2) 0.000
C12 0.197(7) 0.054(4) 0.227(8) 0.000 0.152(7) 0.000

loop_
_atom_type_symbol
_atom_type_description
_atom_type_scat_dispersion_real
_atom_type_scat_dispersion_imag
_atom_type_scat_source
C C 0.0033 0.0016 'International Tables Vol C Tables 4.2.6.8 and 6.1.1.4'
H H 0.0000 0.0000 'International Tables Vol C Tables 4.2.6.8 and 6.1.1.4'
N N 0.0061 0.0033 'International Tables Vol C Tables 4.2.6.8 and 6.1.1.4'
O O 0.0106 0.0060 'International Tables Vol C Tables 4.2.6.8 and 6.1.1.4'
Zn Zn 0.2839 1.4301 'International Tables Vol C Tables 4.2.6.8 and 6.1.1.4'

loop_
_geom_angle_atom_site_label_1
_geom_angle_atom_site_label_2
_geom_angle_atom_site_label_3
_geom_angle
_geom_angle_site_symmetry_1
_geom_angle_site_symmetry_3
O3 Zn1 O2 115.17(8) 5_666 2_656
O3 Zn1 O5 112.50(9) 5_666 .
O2 Zn1 O5 112.19(9) 2_656 .
O3 Zn1 O1 95.04(7) 5_666 .
O2 Zn1 O1 111.43(8) 2_656 .
O5 Zn1 O1 109.20(9) . .
C1 O1 Zn1 147.28(16) . .
C1 O2 Zn1 122.97(14) . 2_656
C8 O3 Zn1 118.29(15) . 5_666
C11 O5 Zn1 134.5(2) . .
O1 C1 O2 125.16(19) . .
O1 C1 C2 117.08(19) . .
O2 C1 C2 117.76(18) . .
C3 C2 C7 119.95(19) . .
C3 C2 C1 119.63(18) . .
C7 C2 C1 120.41(19) . .
C2 C3 C4 120.6(2) . .
C3 C4 C5 118.4(2) . .
C3 C4 C8 120.7(2) . .
C5 C4 C8 120.9(2) . .
C6 C5 C4 122.2(2) . .
C5 C6 C7 118.4(2) . .
C5 C6 C9 121.6(2) . .
C7 C6 C9 120.0(2) . .
C2 C7 C6 120.5(2) . .
O4 C8 O3 124.0(2) . .
O4 C8 C4 121.1(2) . .
O3 C8 C4 114.9(2) . .
C10' C9 N1' 117.9(3) 7_556 .
N1 C9 C10 118.1(3) . 7_556
C10' C9 C6 120.3(3) 7_556 .
N1' C9 C6 121.8(3) . .
N1 C9 C6 121.5(3) . .
C10 C9 C6 120.4(3) 7_556 .
C9 N1 C10 121.1(5) . .
C9 C10 N1 120.7(5) 7_556 .
C9 N1' C10' 121.9(4) . .
C9 C10' N1' 120.2(4) 7_556 .
O5 C11 O5 126.6(4) . 2_656
O5 C11 C12 116.7(2) . .
O5 C11 C12 116.7(2) 2_656 .

loop_
_geom_bond_atom_site_label_1
_geom_bond_atom_site_label_2
_geom_bond_distance
_geom_bond_site_symmetry_2
Zn1 O3 1.938(2) 5_666
Zn1 O2 1.961(2) 2_656
Zn1 O5 1.963(2) .
Zn1 O1 1.988(2) .
O1 C1 1.261(3) .
O2 C1 1.271(3) .
O2 Zn1 1.9614(15) 2_656
O3 C8 1.285(3) .
O3 Zn1 1.9381(17) 5_666
O4 C8 1.233(3) .
O5 C11 1.252(3) .
C1 C2 1.512(3) .
C2 C3 1.403(3) .
C2 C7 1.409(3) .
C3 C4 1.404(3) .
C4 C5 1.416(3) .
C4 C8 1.521(3) .
C5 C6 1.396(3) .
C6 C7 1.413(3) .
C6 C9 1.514(3) .
C9 C10' 1.378(5) 7_556
C9 N1' 1.391(6) .
C9 N1 1.402(6) .
C9 C10 1.393(6) 7_556
N1 C10 1.425(6) .
C10 C9 1.393(6) 7_556
N1' C10' 1.434(6) .
C10' C9 1.378(5) 7_556
C11 O5 1.252(3) 2_656
C11 C12 1.507(7) .
